data_7054794
loop_
_publ_author_name
'Yuan, Qingbing'
'Zhou, Shuangliu'
'Zhu, Xiancui'
'Wei, Yun'
'Wang, Shaowu'
'Mu, Xiaolong'
'Yao, Fangshi'
'Zhang, Guangchao'
'Chen, Zheng'

_publ_section_title
;
 Heterometallic rare-earth metal complexes with imino-functionalized
 8-hydroxyquinolyl ligands: synthesis, characterization and catalytic
 activity towards hydrophosphinylation of trans-\b-nitroalkene
;
_journal_issue 10
_journal_name_full 'New J. Chem.'
_journal_page_first 7626
_journal_paper_doi 10.1039/C5NJ00409H
_journal_volume 39
_journal_year 2015
_chemical_formula_sum 'C40 H77 Li N5 O Si6 Y'
_chemical_formula_weight 908.46
_chemical_name_systematic
;

 ?

;
_chemical_properties_physical 'Air-sensitive, Moisture-sensitive, Oxygen-sensitive'
_space_group_IT_number 61
_symmetry_cell_setting orthorhombic
_symmetry_space_group_name_Hall '-P 2ac 2ab'
_symmetry_space_group_name_H-M 'P b c a'
_atom_sites_solution_hydrogens geom
_atom_sites_solution_primary direct
_atom_sites_solution_secondary difmap
_audit_block_doi 10.5517/cc1462p3
_audit_creation_method SHELXL-97
_audit_update_record
;
2015-03-25 deposited with the CCDC.
2015-05-08 downloaded from the CCDC.
;
_cell_angle_alpha 90.00
_cell_angle_beta 90.00
_cell_angle_gamma 90.00
_cell_formula_units_Z 8
_cell_length_a 15.5295(8)
_cell_length_b 23.5505(12)
_cell_length_c 33.0018(18)
_cell_measurement_reflns_used 9913
_cell_measurement_temperature 293(2)
_cell_measurement_theta_max 21.08
_cell_measurement_theta_min 2.26
_cell_volume 12069.7(11)
_computing_cell_refinement 'Bruker SMART'
_computing_data_collection 'Bruker SMART'
_computing_data_reduction 'Bruker SAINT'
_computing_molecular_graphics 'Bruker SHELXTL'
_computing_publication_material 'Bruker SHELXTL'
_computing_structure_refinement 'SHELXL-97 (Sheldrick, 1997)'
_computing_structure_solution 'SHELXS-97 (Sheldrick, 1990)'
_diffrn_ambient_temperature 293(2)
_diffrn_measured_fraction_theta_full 0.998
_diffrn_measured_fraction_theta_max 0.998
_diffrn_measurement_device_type 'CCD area detector'
_diffrn_measurement_method 'phi and omega scans'
_diffrn_radiation_monochromator graphite
_diffrn_radiation_source 'fine-focus sealed tube'
_diffrn_radiation_type MoK\a
_diffrn_radiation_wavelength 0.71073
_diffrn_reflns_av_R_equivalents 0.1617
_diffrn_reflns_av_unetI/netI 0.1269
_diffrn_reflns_limit_h_max 20
_diffrn_reflns_limit_h_min -20
_diffrn_reflns_limit_k_max 30
_diffrn_reflns_limit_k_min -30
_diffrn_reflns_limit_l_max 42
_diffrn_reflns_limit_l_min -39
_diffrn_reflns_number 101453
_diffrn_reflns_theta_full 27.50
_diffrn_reflns_theta_max 27.50
_diffrn_reflns_theta_min 1.69
_exptl_absorpt_coefficient_mu 1.114
_exptl_absorpt_correction_T_max 0.8780
_exptl_absorpt_correction_T_min 0.8419
_exptl_absorpt_correction_type multi-scan
_exptl_crystal_colour colorless
_exptl_crystal_density_diffrn 1.000
_exptl_crystal_density_method 'not measured'
_exptl_crystal_description block
_exptl_crystal_F_000 3888
_exptl_crystal_size_max 0.16
_exptl_crystal_size_mid 0.15
_exptl_crystal_size_min 0.12
_platon_squeeze_details
;
;
_refine_diff_density_max 0.335
_refine_diff_density_min -0.409
_refine_diff_density_rms 0.061
_refine_ls_extinction_method none
_refine_ls_goodness_of_fit_ref 1.069
_refine_ls_hydrogen_treatment constr
_refine_ls_matrix_type full
_refine_ls_number_parameters 509
_refine_ls_number_reflns 13849
_refine_ls_number_restraints 0
_refine_ls_restrained_S_all 1.069
_refine_ls_R_factor_all 0.1428
_refine_ls_R_factor_gt 0.0564
_refine_ls_shift/su_max 0.001
_refine_ls_shift/su_mean 0.000
_refine_ls_structure_factor_coef Fsqd
_refine_ls_weighting_details 'calc w=1/[\s^2^(Fo^2^)+(0.0300P)^2^+0.0000P] where P=(Fo^2^+2Fc^2^)/3'
_refine_ls_weighting_scheme calc
_refine_ls_wR_factor_gt 0.1075
_refine_ls_wR_factor_ref 0.1193
_reflns_number_gt 6341
_reflns_number_total 13849
_reflns_threshold_expression >2sigma(I)
_cod_data_source_file c5nj00409h2.cif
_cod_data_source_block 2
_cod_depositor_comments
;
The following automatic conversions were performed:

'_symmetry_cell_setting' value 'Orthorhombic' changed to
'orthorhombic' according to
/usr/data/users/saulius/crontab/automatic-downloads/rss-feeds/RSC/lib/dictionaries/cif_core.dic
dictionary named 'cif_core.dic' version 2.4.2 from 2011-04-26.

Automatic conversion script
Id: cif_fix_values 3271 2015-04-21 07:52:19Z andrius 

 Adding full bibliography for 7054794--7054799.cif.
;
_cod_original_sg_symbol_H-M Pbca
_cod_database_code 7054794

loop_
_symmetry_equiv_pos_as_xyz
'x, y, z'
'-x+1/2, -y, z+1/2'
'x+1/2, -y+1/2, -z'
'-x, y+1/2, -z+1/2'
'-x, -y, -z'
'x-1/2, y, -z-1/2'
'-x-1/2, y-1/2, z'
'x, -y-1/2, z-1/2'

loop_
_atom_site_label
_atom_site_type_symbol
_atom_site_fract_x
_atom_site_fract_y
_atom_site_fract_z
_atom_site_U_iso_or_equiv
_atom_site_adp_type
_atom_site_occupancy
_atom_site_symmetry_multiplicity
_atom_site_calc_flag
_atom_site_refinement_flags
C1 C 0.0826(2) 0.41027(14) -0.03176(11) 0.0428(9) Uani 1 1 d .
Li1 Li 0.1903(4) 0.3408(3) 0.0248(2) 0.0585(19) Uani 1 1 d .
N1 N 0.09336(16) 0.39169(11) 0.00533(9) 0.0398(7) Uani 1 1 d .
O1 O 0.11835(14) 0.35591(10) 0.08192(7) 0.0512(6) Uani 1 1 d .
Si1 Si 0.36049(6) 0.26843(4) 0.04085(3) 0.0459(3) Uani 1 1 d .
Y1 Y 0.22097(2) 0.325899(14) 0.120005(10) 0.03950(10) Uani 1 1 d .
C2 C 0.0062(2) 0.43680(16) -0.04477(12) 0.0565(11) Uani 1 1 d .
H2 H 0.0014 0.4515 -0.0708 0.068 Uiso 1 1 calc R
N2 N 0.21850(19) 0.37073(12) -0.05145(8) 0.0443(7) Uani 1 1 d .
Si2 Si 0.18267(6) 0.22330(5) 0.04975(3) 0.0478(3) Uani 1 1 d .
C3 C -0.0606(2) 0.44042(16) -0.01816(13) 0.0591(11) Uani 1 1 d .
H3 H -0.1118 0.4575 -0.0263 0.071 Uiso 1 1 calc R
N3 N 0.25819(15) 0.27517(11) 0.06168(7) 0.0378(7) Uani 1 1 d .
Si3 Si 0.22005(8) 0.21967(5) 0.19646(3) 0.0615(3) Uani 1 1 d .
C4 C -0.0536(2) 0.41917(15) 0.02075(12) 0.0469(10) Uani 1 1 d .
N4 N 0.18336(17) 0.28400(13) 0.17896(8) 0.0506(8) Uani 1 1 d .
Si4 Si 0.10823(8) 0.32074(5) 0.20682(3) 0.0655(3) Uani 1 1 d .
C5 C -0.1216(2) 0.41883(18) 0.04900(14) 0.0678(12) Uani 1 1 d .
H5 H -0.1752 0.4336 0.0421 0.081 Uiso 1 1 calc R
N5 N 0.29714(15) 0.40588(11) 0.12860(8) 0.0417(7) Uani 1 1 d .
Si5 Si 0.38663(7) 0.39408(5) 0.15805(3) 0.0541(3) Uani 1 1 d .
C6 C -0.1080(3) 0.3970(2) 0.08563(14) 0.0763(13) Uani 1 1 d .
H6 H -0.1535 0.3964 0.1040 0.092 Uiso 1 1 calc R
Si6 Si 0.27511(7) 0.47259(4) 0.11019(3) 0.0506(3) Uani 1 1 d .
C7 C -0.0290(2) 0.37524(18) 0.09769(12) 0.0674(12) Uani 1 1 d .
H7 H -0.0226 0.3605 0.1237 0.081 Uiso 1 1 calc R
C8 C 0.0397(2) 0.37529(15) 0.07164(11) 0.0469(10) Uani 1 1 d .
C9 C 0.0264(2) 0.39620(14) 0.03209(11) 0.0406(9) Uani 1 1 d .
C10 C 0.1533(2) 0.39990(16) -0.06034(11) 0.0506(10) Uani 1 1 d .
H10 H 0.1497 0.4156 -0.0862 0.061 Uiso 1 1 calc R
C11 C 0.2788(2) 0.36024(15) -0.08404(10) 0.0466(9) Uani 1 1 d .
C12 C 0.2615(3) 0.31960(18) -0.11248(11) 0.0605(11) Uani 1 1 d .
C13 C 0.3230(3) 0.3105(2) -0.14271(13) 0.0776(14) Uani 1 1 d .
H13 H 0.3133 0.2826 -0.1621 0.093 Uiso 1 1 calc R
C14 C 0.3970(3) 0.3417(2) -0.14435(14) 0.0827(15) Uani 1 1 d .
H14 H 0.4361 0.3359 -0.1653 0.099 Uiso 1 1 calc R
C15 C 0.4134(2) 0.3812(2) -0.11539(14) 0.0702(12) Uani 1 1 d .
H15 H 0.4650 0.4012 -0.1162 0.084 Uiso 1 1 calc R
C16 C 0.3549(2) 0.39225(17) -0.08468(11) 0.0540(10) Uani 1 1 d .
C17 C 0.1795(3) 0.2844(2) -0.11285(13) 0.0794(14) Uani 1 1 d .
H17 H 0.1498 0.2914 -0.0871 0.095 Uiso 1 1 calc R
C18 C 0.1944(4) 0.2206(2) -0.11590(15) 0.122(2) Uani 1 1 d .
H18A H 0.2157 0.2115 -0.1424 0.184 Uiso 1 1 calc R
H18B H 0.1410 0.2010 -0.1113 0.184 Uiso 1 1 calc R
H18C H 0.2357 0.2091 -0.0959 0.184 Uiso 1 1 calc R
C19 C 0.1191(3) 0.3037(2) -0.14685(14) 0.1062(18) Uani 1 1 d .
H19A H 0.1010 0.3421 -0.1419 0.159 Uiso 1 1 calc R
H19B H 0.0696 0.2793 -0.1477 0.159 Uiso 1 1 calc R
H19C H 0.1488 0.3019 -0.1723 0.159 Uiso 1 1 calc R
C20 C 0.3719(3) 0.4360(2) -0.05285(13) 0.0741(13) Uani 1 1 d .
H20 H 0.3392 0.4250 -0.0287 0.089 Uiso 1 1 calc R
C21 C 0.4682(3) 0.4398(2) -0.04041(13) 0.1089(19) Uani 1 1 d .
H21A H 0.4915 0.4023 -0.0377 0.163 Uiso 1 1 calc R
H21B H 0.4730 0.4595 -0.0150 0.163 Uiso 1 1 calc R
H21C H 0.4997 0.4601 -0.0608 0.163 Uiso 1 1 calc R
C22 C 0.3397(3) 0.4946(2) -0.06594(15) 0.1130(19) Uani 1 1 d .
H22A H 0.3669 0.5051 -0.0910 0.170 Uiso 1 1 calc R
H22B H 0.3537 0.5220 -0.0454 0.170 Uiso 1 1 calc R
H22C H 0.2784 0.4934 -0.0697 0.170 Uiso 1 1 calc R
C23 C 0.3602(2) 0.24949(17) -0.01487(10) 0.0664(12) Uani 1 1 d .
H23A H 0.3335 0.2131 -0.0185 0.100 Uiso 1 1 calc R
H23B H 0.4183 0.2481 -0.0247 0.100 Uiso 1 1 calc R
H23C H 0.3286 0.2777 -0.0297 0.100 Uiso 1 1 calc R
C24 C 0.4294(2) 0.21317(16) 0.06621(11) 0.0615(11) Uani 1 1 d .
H24A H 0.4333 0.2213 0.0947 0.092 Uiso 1 1 calc R
H24B H 0.4860 0.2137 0.0545 0.092 Uiso 1 1 calc R
H24C H 0.4041 0.1764 0.0624 0.092 Uiso 1 1 calc R
C25 C 0.4167(2) 0.33773(15) 0.04467(13) 0.0696(13) Uani 1 1 d .
H25A H 0.3976 0.3622 0.0232 0.104 Uiso 1 1 calc R
H25B H 0.4777 0.3319 0.0424 0.104 Uiso 1 1 calc R
H25C H 0.4038 0.3549 0.0703 0.104 Uiso 1 1 calc R
C26 C 0.2261(3) 0.14968(16) 0.04280(13) 0.0724(12) Uani 1 1 d .
H26A H 0.2644 0.1490 0.0200 0.109 Uiso 1 1 calc R
H26B H 0.1793 0.1238 0.0382 0.109 Uiso 1 1 calc R
H26C H 0.2569 0.1385 0.0667 0.109 Uiso 1 1 calc R
C27 C 0.0948(2) 0.21842(17) 0.08946(11) 0.0689(12) Uani 1 1 d .
H27A H 0.1204 0.2150 0.1158 0.103 Uiso 1 1 calc R
H27B H 0.0595 0.1858 0.0842 0.103 Uiso 1 1 calc R
H27C H 0.0599 0.2520 0.0885 0.103 Uiso 1 1 calc R
C28 C 0.1252(2) 0.24155(17) 0.00069(11) 0.0749(13) Uani 1 1 d .
H28A H 0.0866 0.2727 0.0052 0.112 Uiso 1 1 calc R
H28B H 0.0931 0.2092 -0.0085 0.112 Uiso 1 1 calc R
H28C H 0.1668 0.2520 -0.0195 0.112 Uiso 1 1 calc R
C29 C 0.2833(3) 0.18154(16) 0.15636(12) 0.0752(13) Uani 1 1 d .
H29A H 0.2466 0.1736 0.1336 0.113 Uiso 1 1 calc R
H29B H 0.3052 0.1466 0.1672 0.113 Uiso 1 1 calc R
H29C H 0.3305 0.2050 0.1477 0.113 Uiso 1 1 calc R
C30 C 0.1328(3) 0.16855(18) 0.21138(14) 0.0947(16) Uani 1 1 d .
H30A H 0.0979 0.1852 0.2323 0.142 Uiso 1 1 calc R
H30B H 0.1583 0.1341 0.2213 0.142 Uiso 1 1 calc R
H30C H 0.0976 0.1602 0.1882 0.142 Uiso 1 1 calc R
C31 C 0.2920(3) 0.2279(2) 0.24216(12) 0.0937(16) Uani 1 1 d .
H31A H 0.3120 0.1912 0.2506 0.141 Uiso 1 1 calc R
H31B H 0.2601 0.2452 0.2638 0.141 Uiso 1 1 calc R
H31C H 0.3403 0.2514 0.2353 0.141 Uiso 1 1 calc R
C32 C 0.1051(3) 0.39560(16) 0.18939(12) 0.0719(13) Uani 1 1 d .
H32A H 0.1593 0.4135 0.1951 0.108 Uiso 1 1 calc R
H32B H 0.0599 0.4154 0.2033 0.108 Uiso 1 1 calc R
H32C H 0.0943 0.3966 0.1608 0.108 Uiso 1 1 calc R
C33 C -0.0055(3) 0.2914(2) 0.20125(15) 0.1092(18) Uani 1 1 d .
H33A H -0.0144 0.2793 0.1738 0.164 Uiso 1 1 calc R
H33B H -0.0464 0.3204 0.2080 0.164 Uiso 1 1 calc R
H33C H -0.0128 0.2596 0.2192 0.164 Uiso 1 1 calc R
C34 C 0.1328(3) 0.3261(2) 0.26317(12) 0.1116(19) Uani 1 1 d .
H34A H 0.1245 0.2897 0.2757 0.167 Uiso 1 1 calc R
H34B H 0.0948 0.3533 0.2754 0.167 Uiso 1 1 calc R
H34C H 0.1913 0.3381 0.2669 0.167 Uiso 1 1 calc R
C35 C 0.4905(2) 0.42373(18) 0.13846(13) 0.0858(14) Uani 1 1 d .
H35A H 0.4925 0.4196 0.1095 0.129 Uiso 1 1 calc R
H35B H 0.5378 0.4036 0.1504 0.129 Uiso 1 1 calc R
H35C H 0.4943 0.4632 0.1454 0.129 Uiso 1 1 calc R
C36 C 0.3739(3) 0.4170(2) 0.21200(12) 0.0979(16) Uani 1 1 d .
H36A H 0.3630 0.4571 0.2129 0.147 Uiso 1 1 calc R
H36B H 0.4256 0.4086 0.2267 0.147 Uiso 1 1 calc R
H36C H 0.3264 0.3970 0.2240 0.147 Uiso 1 1 calc R
C37 C 0.4042(2) 0.31536(16) 0.15994(12) 0.0714(13) Uani 1 1 d .
H37A H 0.3587 0.2979 0.1752 0.107 Uiso 1 1 calc R
H37B H 0.4584 0.3075 0.1727 0.107 Uiso 1 1 calc R
H37C H 0.4045 0.3004 0.1329 0.107 Uiso 1 1 calc R
C38 C 0.3395(3) 0.53156(17) 0.13392(14) 0.0965(16) Uani 1 1 d .
H38A H 0.3329 0.5302 0.1628 0.145 Uiso 1 1 calc R
H38B H 0.3192 0.5675 0.1240 0.145 Uiso 1 1 calc R
H38C H 0.3991 0.5271 0.1271 0.145 Uiso 1 1 calc R
C39 C 0.1607(2) 0.49629(17) 0.11621(12) 0.0777(13) Uani 1 1 d .
H39A H 0.1235 0.4714 0.1012 0.117 Uiso 1 1 calc R
H39B H 0.1547 0.5343 0.1061 0.117 Uiso 1 1 calc R
H39C H 0.1452 0.4953 0.1444 0.117 Uiso 1 1 calc R
C40 C 0.2948(3) 0.47522(18) 0.05417(11) 0.0844(14) Uani 1 1 d .
H40A H 0.3533 0.4645 0.0486 0.127 Uiso 1 1 calc R
H40B H 0.2849 0.5131 0.0445 0.127 Uiso 1 1 calc R
H40C H 0.2564 0.4495 0.0407 0.127 Uiso 1 1 calc R

loop_
_atom_site_aniso_label
_atom_site_aniso_U_11
_atom_site_aniso_U_22
_atom_site_aniso_U_33
_atom_site_aniso_U_23
_atom_site_aniso_U_13
_atom_site_aniso_U_12
C1 0.041(2) 0.040(2) 0.047(3) 0.0023(19) -0.0044(19) 0.0034(18)
Li1 0.041(4) 0.063(5) 0.071(5) 0.000(4) -0.013(3) 0.008(3)
N1 0.0328(16) 0.0441(19) 0.0425(19) -0.0072(15) -0.0010(14) 0.0015(14)
O1 0.0421(14) 0.0676(18) 0.0439(16) 0.0053(13) -0.0024(12) 0.0087(13)
Si1 0.0390(6) 0.0509(7) 0.0480(7) 0.0004(5) 0.0040(5) 0.0054(5)
Y1 0.03834(18) 0.0444(2) 0.03579(19) 0.00065(18) 0.00102(18) -0.00212(18)
C2 0.058(3) 0.058(3) 0.053(3) 0.001(2) -0.007(2) 0.007(2)
N2 0.0406(17) 0.052(2) 0.0404(18) 0.0005(15) 0.0025(16) 0.0000(16)
Si2 0.0465(6) 0.0498(7) 0.0472(7) -0.0021(5) -0.0031(5) -0.0057(5)
C3 0.042(2) 0.059(3) 0.077(3) -0.012(2) -0.015(2) 0.011(2)
N3 0.0335(15) 0.0405(18) 0.0395(18) -0.0004(14) 0.0008(12) 0.0033(13)
Si3 0.0747(8) 0.0619(8) 0.0479(7) 0.0122(6) -0.0043(6) -0.0111(7)
C4 0.039(2) 0.049(3) 0.053(3) -0.008(2) -0.009(2) 0.0045(18)
N4 0.0520(18) 0.063(2) 0.0371(18) 0.0036(15) 0.0027(14) -0.0081(16)
Si4 0.0732(8) 0.0741(9) 0.0492(7) 0.0008(7) 0.0165(6) -0.0074(7)
C5 0.038(2) 0.088(4) 0.077(3) -0.011(3) -0.001(2) 0.015(2)
N5 0.0391(17) 0.0429(18) 0.0431(18) 0.0011(14) -0.0028(13) -0.0003(13)
Si5 0.0486(7) 0.0538(8) 0.0599(8) -0.0002(6) -0.0091(6) -0.0048(5)
C6 0.046(3) 0.109(4) 0.073(3) -0.007(3) 0.020(2) 0.005(3)
Si6 0.0551(7) 0.0440(7) 0.0528(7) -0.0006(5) -0.0004(6) 0.0019(6)
C7 0.048(3) 0.105(4) 0.049(3) 0.006(2) 0.007(2) 0.011(2)
C8 0.032(2) 0.062(3) 0.047(3) -0.010(2) 0.0045(18) 0.0038(18)
C9 0.036(2) 0.040(2) 0.046(2) -0.0070(18) -0.0047(18) 0.0024(17)
C10 0.061(3) 0.056(3) 0.035(2) 0.0035(19) 0.001(2) -0.003(2)
C11 0.050(2) 0.052(3) 0.038(2) 0.0031(19) 0.000(2) 0.004(2)
C12 0.064(3) 0.071(3) 0.046(3) -0.008(2) 0.001(2) -0.003(2)
C13 0.082(3) 0.097(4) 0.054(3) -0.022(3) 0.003(3) 0.003(3)
C14 0.073(3) 0.114(5) 0.061(3) -0.006(3) 0.019(3) 0.017(3)
C15 0.048(2) 0.093(4) 0.070(3) 0.001(3) 0.009(2) 0.000(2)
C16 0.051(2) 0.065(3) 0.046(3) 0.003(2) 0.006(2) 0.001(2)
C17 0.092(3) 0.088(4) 0.058(3) -0.020(3) 0.008(3) -0.019(3)
C18 0.176(6) 0.093(5) 0.099(5) -0.023(3) -0.004(4) -0.034(4)
C19 0.083(4) 0.153(5) 0.083(4) -0.018(4) -0.006(3) -0.021(3)
C20 0.060(3) 0.090(4) 0.072(3) -0.011(3) 0.014(2) -0.024(3)
C21 0.082(4) 0.162(5) 0.083(4) -0.015(3) 0.005(3) -0.051(3)
C22 0.114(4) 0.084(4) 0.141(5) -0.021(4) 0.032(4) -0.003(3)
C23 0.061(3) 0.082(3) 0.056(3) -0.001(2) 0.007(2) 0.011(2)
C24 0.049(2) 0.068(3) 0.067(3) 0.000(2) 0.004(2) 0.019(2)
C25 0.053(3) 0.064(3) 0.092(3) -0.003(2) 0.022(2) -0.004(2)
C26 0.084(3) 0.050(3) 0.084(3) -0.004(2) -0.008(3) -0.007(2)
C27 0.057(3) 0.085(3) 0.065(3) 0.002(2) 0.004(2) -0.026(2)
C28 0.070(3) 0.084(3) 0.070(3) -0.002(2) -0.020(2) -0.019(2)
C29 0.097(3) 0.061(3) 0.067(3) 0.002(2) -0.004(3) -0.004(3)
C30 0.109(4) 0.076(4) 0.099(4) 0.031(3) 0.015(3) -0.024(3)
C31 0.116(4) 0.107(4) 0.058(3) 0.010(3) -0.026(3) 0.018(3)
C32 0.074(3) 0.068(3) 0.074(3) -0.007(2) 0.011(2) 0.003(2)
C33 0.075(3) 0.122(5) 0.130(5) 0.006(4) 0.035(3) -0.020(3)
C34 0.169(5) 0.118(5) 0.048(3) -0.004(3) 0.018(3) 0.020(4)
C35 0.060(3) 0.083(4) 0.114(4) 0.009(3) -0.011(3) -0.015(2)
C36 0.102(4) 0.119(4) 0.073(3) -0.008(3) -0.029(3) 0.006(3)
C37 0.064(3) 0.068(3) 0.083(3) 0.002(2) -0.010(2) 0.008(2)
C38 0.107(4) 0.056(3) 0.127(4) -0.017(3) -0.029(3) 0.005(3)
C39 0.072(3) 0.073(3) 0.088(3) 0.022(3) 0.009(3) 0.016(2)
C40 0.124(4) 0.056(3) 0.073(3) 0.014(2) 0.024(3) 0.021(3)

loop_
_atom_type_symbol
_atom_type_description
_atom_type_scat_dispersion_real
_atom_type_scat_dispersion_imag
_atom_type_scat_source
C C 0.0033 0.0016 'International Tables Vol C Tables 4.2.6.8 and 6.1.1.4'
H H 0.0000 0.0000 'International Tables Vol C Tables 4.2.6.8 and 6.1.1.4'
N N 0.0061 0.0033 'International Tables Vol C Tables 4.2.6.8 and 6.1.1.4'
O O 0.0106 0.0060 'International Tables Vol C Tables 4.2.6.8 and 6.1.1.4'
Si Si 0.0817 0.0704 'International Tables Vol C Tables 4.2.6.8 and 6.1.1.4'
Y Y -2.7962 3.5667 'International Tables Vol C Tables 4.2.6.8 and 6.1.1.4'
Li Li -0.0003 0.0001 'International Tables Vol C Tables 4.2.6.8 and 6.1.1.4'

loop_
_geom_angle_atom_site_label_1
_geom_angle_atom_site_label_2
_geom_angle_atom_site_label_3
_geom_angle
N1 C1 C2 122.7(3)
N1 C1 C10 116.7(3)
C2 C1 C10 120.5(4)
N1 Li1 O1 78.5(2)
N1 Li1 N3 158.8(4)
O1 Li1 N3 83.4(2)
N1 Li1 N2 70.4(2)
O1 Li1 N2 147.9(3)
N3 Li1 N2 128.6(3)
C1 N1 C9 118.7(3)
C1 N1 Li1 126.0(3)
C9 N1 Li1 113.9(3)
C8 O1 Y1 158.6(2)
C8 O1 Li1 107.2(2)
Y1 O1 Li1 94.05(17)
N3 Si1 C25 108.82(15)
N3 Si1 C24 114.02(15)
C25 Si1 C24 108.10(18)
N3 Si1 C23 113.80(14)
C25 Si1 C23 105.95(18)
C24 Si1 C23 105.71(17)
O1 Y1 N5 100.89(9)
O1 Y1 N4 117.11(9)
N5 Y1 N4 113.23(10)
O1 Y1 N3 82.53(9)
N5 Y1 N3 113.77(9)
N4 Y1 N3 123.36(10)
C3 C2 C1 118.2(4)
C3 C2 H2 120.9
C1 C2 H2 120.9
C10 N2 C11 116.2(3)
C10 N2 Li1 103.5(3)
C11 N2 Li1 140.1(3)
N3 Si2 C26 115.77(16)
N3 Si2 C27 111.82(15)
C26 Si2 C27 106.71(19)
N3 Si2 C28 110.56(15)
C26 Si2 C28 105.93(19)
C27 Si2 C28 105.36(17)
C2 C3 C4 121.1(4)
C2 C3 H3 119.5
C4 C3 H3 119.5
Si1 N3 Si2 117.57(15)
Si1 N3 Li1 106.2(2)
Si2 N3 Li1 92.54(19)
Si1 N3 Y1 126.74(13)
Si2 N3 Y1 112.26(12)
Li1 N3 Y1 88.78(19)
N4 Si3 C29 111.00(16)
N4 Si3 C30 114.45(18)
C29 Si3 C30 104.8(2)
N4 Si3 C31 112.00(18)
C29 Si3 C31 107.6(2)
C30 Si3 C31 106.5(2)
C3 C4 C9 117.1(3)
C3 C4 C5 123.9(4)
C9 C4 C5 119.0(4)
Si3 N4 Si4 119.28(17)
Si3 N4 Y1 126.08(15)
Si4 N4 Y1 114.60(15)
N4 Si4 C32 109.31(16)
N4 Si4 C34 114.86(19)
C32 Si4 C34 104.2(2)
N4 Si4 C33 113.25(19)
C32 Si4 C33 106.9(2)
C34 Si4 C33 107.7(2)
C6 C5 C4 119.0(4)
C6 C5 H5 120.5
C4 C5 H5 120.5
Si5 N5 Si6 120.58(16)
Si5 N5 Y1 111.24(13)
Si6 N5 Y1 128.18(13)
N5 Si5 C36 113.94(17)
N5 Si5 C35 116.15(17)
C36 Si5 C35 108.2(2)
N5 Si5 C37 107.24(16)
C36 Si5 C37 105.6(2)
C35 Si5 C37 104.76(19)
C5 C6 C7 122.9(4)
C5 C6 H6 118.5
C7 C6 H6 118.5
N5 Si6 C39 115.05(16)
N5 Si6 C40 110.26(16)
C39 Si6 C40 104.47(19)
N5 Si6 C38 114.94(17)
C39 Si6 C38 103.88(19)
C40 Si6 C38 107.4(2)
C8 C7 C6 120.5(4)
C8 C7 H7 119.7
C6 C7 H7 119.7
O1 C8 C7 123.2(4)
O1 C8 C9 118.9(3)
C7 C8 C9 117.9(3)
N1 C9 C4 122.0(3)
N1 C9 C8 117.4(3)
C4 C9 C8 120.6(3)
N2 C10 C1 122.9(3)
N2 C10 H10 118.6
C1 C10 H10 118.6
C12 C11 C16 122.1(4)
C12 C11 N2 120.2(3)
C16 C11 N2 117.7(3)
C11 C12 C13 117.6(4)
C11 C12 C17 123.5(4)
C13 C12 C17 118.9(4)
C14 C13 C12 121.4(4)
C14 C13 H13 119.3
C12 C13 H13 119.3
C15 C14 C13 119.9(4)
C15 C14 H14 120.0
C13 C14 H14 120.0
C14 C15 C16 121.4(4)
C14 C15 H15 119.3
C16 C15 H15 119.3
C15 C16 C11 117.6(4)
C15 C16 C20 121.9(4)
C11 C16 C20 120.6(3)
C12 C17 C18 114.3(4)
C12 C17 C19 110.9(4)
C18 C17 C19 109.7(4)
C12 C17 H17 107.2
C18 C17 H17 107.2
C19 C17 H17 107.2
C17 C18 H18A 109.5
C17 C18 H18B 109.5
H18A C18 H18B 109.5
C17 C18 H18C 109.5
H18A C18 H18C 109.5
H18B C18 H18C 109.5
C17 C19 H19A 109.5
C17 C19 H19B 109.5
H19A C19 H19B 109.5
C17 C19 H19C 109.5
H19A C19 H19C 109.5
H19B C19 H19C 109.5
C16 C20 C22 111.4(4)
C16 C20 C21 113.3(4)
C22 C20 C21 109.7(4)
C16 C20 H20 107.4
C22 C20 H20 107.4
C21 C20 H20 107.4
C20 C21 H21A 109.5
C20 C21 H21B 109.5
H21A C21 H21B 109.5
C20 C21 H21C 109.5
H21A C21 H21C 109.5
H21B C21 H21C 109.5
C20 C22 H22A 109.5
C20 C22 H22B 109.5
H22A C22 H22B 109.5
C20 C22 H22C 109.5
H22A C22 H22C 109.5
H22B C22 H22C 109.5
Si1 C23 H23A 109.5
Si1 C23 H23B 109.5
H23A C23 H23B 109.5
Si1 C23 H23C 109.5
H23A C23 H23C 109.5
H23B C23 H23C 109.5
Si1 C24 H24A 109.5
Si1 C24 H24B 109.5
H24A C24 H24B 109.5
Si1 C24 H24C 109.5
H24A C24 H24C 109.5
H24B C24 H24C 109.5
Si1 C25 H25A 109.5
Si1 C25 H25B 109.5
H25A C25 H25B 109.5
Si1 C25 H25C 109.5
H25A C25 H25C 109.5
H25B C25 H25C 109.5
Si2 C26 H26A 109.5
Si2 C26 H26B 109.5
H26A C26 H26B 109.5
Si2 C26 H26C 109.5
H26A C26 H26C 109.5
H26B C26 H26C 109.5
Si2 C27 H27A 109.5
Si2 C27 H27B 109.5
H27A C27 H27B 109.5
Si2 C27 H27C 109.5
H27A C27 H27C 109.5
H27B C27 H27C 109.5
Si2 C28 H28A 109.5
Si2 C28 H28B 109.5
H28A C28 H28B 109.5
Si2 C28 H28C 109.5
H28A C28 H28C 109.5
H28B C28 H28C 109.5
Si3 C29 H29A 109.5
Si3 C29 H29B 109.5
H29A C29 H29B 109.5
Si3 C29 H29C 109.5
H29A C29 H29C 109.5
H29B C29 H29C 109.5
Si3 C30 H30A 109.5
Si3 C30 H30B 109.5
H30A C30 H30B 109.5
Si3 C30 H30C 109.5
H30A C30 H30C 109.5
H30B C30 H30C 109.5
Si3 C31 H31A 109.5
Si3 C31 H31B 109.5
H31A C31 H31B 109.5
Si3 C31 H31C 109.5
H31A C31 H31C 109.5
H31B C31 H31C 109.5
Si4 C32 H32A 109.5
Si4 C32 H32B 109.5
H32A C32 H32B 109.5
Si4 C32 H32C 109.5
H32A C32 H32C 109.5
H32B C32 H32C 109.5
Si4 C33 H33A 109.5
Si4 C33 H33B 109.5
H33A C33 H33B 109.5
Si4 C33 H33C 109.5
H33A C33 H33C 109.5
H33B C33 H33C 109.5
Si4 C34 H34A 109.5
Si4 C34 H34B 109.5
H34A C34 H34B 109.5
Si4 C34 H34C 109.5
H34A C34 H34C 109.5
H34B C34 H34C 109.5
Si5 C35 H35A 109.5
Si5 C35 H35B 109.5
H35A C35 H35B 109.5
Si5 C35 H35C 109.5
H35A C35 H35C 109.5
H35B C35 H35C 109.5
Si5 C36 H36A 109.5
Si5 C36 H36B 109.5
H36A C36 H36B 109.5
Si5 C36 H36C 109.5
H36A C36 H36C 109.5
H36B C36 H36C 109.5
Si5 C37 H37A 109.5
Si5 C37 H37B 109.5
H37A C37 H37B 109.5
Si5 C37 H37C 109.5
H37A C37 H37C 109.5
H37B C37 H37C 109.5
Si6 C38 H38A 109.5
Si6 C38 H38B 109.5
H38A C38 H38B 109.5
Si6 C38 H38C 109.5
H38A C38 H38C 109.5
H38B C38 H38C 109.5
Si6 C39 H39A 109.5
Si6 C39 H39B 109.5
H39A C39 H39B 109.5
Si6 C39 H39C 109.5
H39A C39 H39C 109.5
H39B C39 H39C 109.5
Si6 C40 H40A 109.5
Si6 C40 H40B 109.5
H40A C40 H40B 109.5
Si6 C40 H40C 109.5
H40A C40 H40C 109.5
H40B C40 H40C 109.5

loop_
_geom_bond_atom_site_label_1
_geom_bond_atom_site_label_2
_geom_bond_distance
C1 N1 1.310(4)
C1 C2 1.409(4)
C1 C10 1.467(5)
Li1 N1 2.029(6)
Li1 O1 2.221(7)
Li1 N3 2.232(7)
Li1 N2 2.649(7)
N1 C9 1.368(4)
O1 C8 1.348(4)
O1 Y1 2.149(2)
Si1 N3 1.738(3)
Si1 C25 1.855(4)
Si1 C24 1.882(3)
Si1 C23 1.892(4)
Y1 N5 2.242(3)
Y1 N4 2.259(3)
Y1 N3 2.338(3)
C2 C3 1.362(5)
C2 H2 0.9300
N2 C10 1.259(4)
N2 C11 1.448(4)
Si2 N3 1.739(3)
Si2 C26 1.875(4)
Si2 C27 1.896(4)
Si2 C28 1.898(4)
C3 C4 1.383(5)
C3 H3 0.9300
Si3 N4 1.718(3)
Si3 C29 1.877(4)
Si3 C30 1.878(4)
Si3 C31 1.886(4)
C4 C9 1.406(4)
C4 C5 1.409(5)
N4 Si4 1.719(3)
Si4 C32 1.855(4)
Si4 C34 1.903(4)
Si4 C33 1.905(4)
C5 C6 1.330(5)
C5 H5 0.9300
N5 Si5 1.718(3)
N5 Si6 1.719(3)
Si5 C36 1.871(4)
Si5 C35 1.872(4)
Si5 C37 1.875(4)
C6 C7 1.388(5)
C6 H6 0.9300
Si6 C39 1.873(4)
Si6 C40 1.875(4)
Si6 C38 1.882(4)
C7 C8 1.370(5)
C7 H7 0.9300
C8 C9 1.410(4)
C10 H10 0.9300
C11 C12 1.367(5)
C11 C16 1.402(5)
C12 C13 1.397(5)
C12 C17 1.520(5)
C13 C14 1.366(6)
C13 H13 0.9300
C14 C15 1.357(5)
C14 H14 0.9300
C15 C16 1.386(5)
C15 H15 0.9300
C16 C20 1.494(5)
C17 C18 1.523(6)
C17 C19 1.532(6)
C17 H17 0.9800
C18 H18A 0.9600
C18 H18B 0.9600
C18 H18C 0.9600
C19 H19A 0.9600
C19 H19B 0.9600
C19 H19C 0.9600
C20 C22 1.530(6)
C20 C21 1.554(5)
C20 H20 0.9800
C21 H21A 0.9600
C21 H21B 0.9600
C21 H21C 0.9600
C22 H22A 0.9600
C22 H22B 0.9600
C22 H22C 0.9600
C23 H23A 0.9600
C23 H23B 0.9600
C23 H23C 0.9600
C24 H24A 0.9600
C24 H24B 0.9600
C24 H24C 0.9600
C25 H25A 0.9600
C25 H25B 0.9600
C25 H25C 0.9600
C26 H26A 0.9600
C26 H26B 0.9600
C26 H26C 0.9600
C27 H27A 0.9600
C27 H27B 0.9600
C27 H27C 0.9600
C28 H28A 0.9600
C28 H28B 0.9600
C28 H28C 0.9600
C29 H29A 0.9600
C29 H29B 0.9600
C29 H29C 0.9600
C30 H30A 0.9600
C30 H30B 0.9600
C30 H30C 0.9600
C31 H31A 0.9600
C31 H31B 0.9600
C31 H31C 0.9600
C32 H32A 0.9600
C32 H32B 0.9600
C32 H32C 0.9600
C33 H33A 0.9600
C33 H33B 0.9600
C33 H33C 0.9600
C34 H34A 0.9600
C34 H34B 0.9600
C34 H34C 0.9600
C35 H35A 0.9600
C35 H35B 0.9600
C35 H35C 0.9600
C36 H36A 0.9600
C36 H36B 0.9600
C36 H36C 0.9600
C37 H37A 0.9600
C37 H37B 0.9600
C37 H37C 0.9600
C38 H38A 0.9600
C38 H38B 0.9600
C38 H38C 0.9600
C39 H39A 0.9600
C39 H39B 0.9600
C39 H39C 0.9600
C40 H40A 0.9600
C40 H40B 0.9600
C40 H40C 0.9600

loop_
_geom_torsion_atom_site_label_1
_geom_torsion_atom_site_label_2
_geom_torsion_atom_site_label_3
_geom_torsion_atom_site_label_4
_geom_torsion
C2 C1 N1 C9 2.6(5)
C10 C1 N1 C9 -174.6(3)
C2 C1 N1 Li1 168.2(3)
C10 C1 N1 Li1 -9.0(5)
O1 Li1 N1 C1 178.0(3)
N3 Li1 N1 C1 -149.9(9)
N2 Li1 N1 C1 6.3(3)
O1 Li1 N1 C9 -15.8(3)
N3 Li1 N1 C9 16.3(11)
N2 Li1 N1 C9 172.5(2)
N1 Li1 O1 C8 17.3(3)
N3 Li1 O1 C8 -151.5(2)
N2 Li1 O1 C8 32.0(6)
N1 Li1 O1 Y1 -164.92(17)
N3 Li1 O1 Y1 26.23(18)
N2 Li1 O1 Y1 -150.2(5)
C8 O1 Y1 N5 -98.0(6)
Li1 O1 Y1 N5 87.86(19)
C8 O1 Y1 N4 25.4(6)
Li1 O1 Y1 N4 -148.79(19)
C8 O1 Y1 N3 149.1(6)
Li1 O1 Y1 N3 -25.02(19)
N1 C1 C2 C3 -3.5(5)
C10 C1 C2 C3 173.6(3)
N1 Li1 N2 C10 -2.5(3)
O1 Li1 N2 C10 -17.8(6)
N3 Li1 N2 C10 166.7(4)
N1 Li1 N2 C11 -176.2(4)
O1 Li1 N2 C11 168.5(5)
N3 Li1 N2 C11 -7.0(6)
C1 C2 C3 C4 0.6(6)
C25 Si1 N3 Si2 162.80(19)
C24 Si1 N3 Si2 -76.4(2)
C23 Si1 N3 Si2 44.9(2)
C25 Si1 N3 Li1 61.1(3)
C24 Si1 N3 Li1 -178.2(2)
C23 Si1 N3 Li1 -56.8(3)
C25 Si1 N3 Y1 -39.8(2)
C24 Si1 N3 Y1 80.9(2)
C23 Si1 N3 Y1 -157.73(17)
C26 Si2 N3 Si1 33.9(2)
C27 Si2 N3 Si1 156.36(18)
C28 Si2 N3 Si1 -86.6(2)
C26 Si2 N3 Li1 143.6(2)
C27 Si2 N3 Li1 -93.9(2)
C28 Si2 N3 Li1 23.2(2)
C26 Si2 N3 Y1 -126.66(17)
C27 Si2 N3 Y1 -4.2(2)
C28 Si2 N3 Y1 112.90(17)
N1 Li1 N3 Si1 176.4(9)
O1 Li1 N3 Si1 -152.01(17)
N2 Li1 N3 Si1 25.6(4)
N1 Li1 N3 Si2 56.7(10)
O1 Li1 N3 Si2 88.31(18)
N2 Li1 N3 Si2 -94.1(3)
N1 Li1 N3 Y1 -55.5(10)
O1 Li1 N3 Y1 -23.92(16)
N2 Li1 N3 Y1 153.7(3)
O1 Y1 N3 Si1 134.23(18)
N5 Y1 N3 Si1 35.6(2)
N4 Y1 N3 Si1 -108.13(17)
O1 Y1 N3 Si2 -67.42(13)
N5 Y1 N3 Si2 -166.07(12)
N4 Y1 N3 Si2 50.22(17)
O1 Y1 N3 Li1 24.82(18)
N5 Y1 N3 Li1 -73.83(19)
N4 Y1 N3 Li1 142.46(18)
C2 C3 C4 C9 2.9(5)
C2 C3 C4 C5 -176.5(4)
C29 Si3 N4 Si4 168.47(19)
C30 Si3 N4 Si4 50.1(3)
C31 Si3 N4 Si4 -71.2(2)
C29 Si3 N4 Y1 -9.2(2)
C30 Si3 N4 Y1 -127.6(2)
C31 Si3 N4 Y1 111.1(2)
O1 Y1 N4 Si3 130.16(17)
N5 Y1 N4 Si3 -113.05(18)
N3 Y1 N4 Si3 30.8(2)
O1 Y1 N4 Si4 -47.59(18)
N5 Y1 N4 Si4 69.20(17)
N3 Y1 N4 Si4 -146.92(13)
Si3 N4 Si4 C32 163.44(19)
Y1 N4 Si4 C32 -18.6(2)
Si3 N4 Si4 C34 46.8(3)
Y1 N4 Si4 C34 -135.3(2)
Si3 N4 Si4 C33 -77.5(3)
Y1 N4 Si4 C33 100.4(2)
C3 C4 C5 C6 179.6(4)
C9 C4 C5 C6 0.3(6)
O1 Y1 N5 Si5 -179.05(13)
N4 Y1 N5 Si5 54.97(16)
N3 Y1 N5 Si5 -92.49(14)
O1 Y1 N5 Si6 1.53(19)
N4 Y1 N5 Si6 -124.45(17)
N3 Y1 N5 Si6 88.09(18)
Si6 N5 Si5 C36 78.7(2)
Y1 N5 Si5 C36 -100.8(2)
Si6 N5 Si5 C35 -48.1(3)
Y1 N5 Si5 C35 132.40(18)
Si6 N5 Si5 C37 -164.85(18)
Y1 N5 Si5 C37 15.69(19)
C4 C5 C6 C7 1.1(7)
Si5 N5 Si6 C39 -133.8(2)
Y1 N5 Si6 C39 45.6(2)
Si5 N5 Si6 C40 108.4(2)
Y1 N5 Si6 C40 -72.2(2)
Si5 N5 Si6 C38 -13.2(3)
Y1 N5 Si6 C38 166.2(2)
C5 C6 C7 C8 -0.1(7)
Y1 O1 C8 C7 -11.4(9)
Li1 O1 C8 C7 162.5(4)
Y1 O1 C8 C9 169.3(4)
Li1 O1 C8 C9 -16.8(4)
C6 C7 C8 O1 178.5(4)
C6 C7 C8 C9 -2.2(6)
C1 N1 C9 C4 1.2(5)
Li1 N1 C9 C4 -166.1(3)
C1 N1 C9 C8 179.4(3)
Li1 N1 C9 C8 12.1(4)
C3 C4 C9 N1 -3.9(5)
C5 C4 C9 N1 175.5(3)
C3 C4 C9 C8 178.0(3)
C5 C4 C9 C8 -2.6(5)
O1 C8 C9 N1 4.7(5)
C7 C8 C9 N1 -174.7(3)
O1 C8 C9 C4 -177.1(3)
C7 C8 C9 C4 3.6(5)
C11 N2 C10 C1 174.7(3)
Li1 N2 C10 C1 -0.8(4)
N1 C1 C10 N2 5.7(5)
C2 C1 C10 N2 -171.6(3)
C10 N2 C11 C12 -78.3(4)
Li1 N2 C11 C12 94.9(5)
C10 N2 C11 C16 102.8(4)
Li1 N2 C11 C16 -84.0(5)
C16 C11 C12 C13 0.2(6)
N2 C11 C12 C13 -178.6(3)
C16 C11 C12 C17 -179.6(4)
N2 C11 C12 C17 1.6(6)
C11 C12 C13 C14 -1.2(7)
C17 C12 C13 C14 178.6(4)
C12 C13 C14 C15 2.3(7)
C13 C14 C15 C16 -2.5(7)
C14 C15 C16 C11 1.5(6)
C14 C15 C16 C20 -179.4(4)
C12 C11 C16 C15 -0.3(6)
N2 C11 C16 C15 178.5(3)
C12 C11 C16 C20 -179.4(4)
N2 C11 C16 C20 -0.6(5)
C11 C12 C17 C18 -129.1(4)
C13 C12 C17 C18 51.1(6)
C11 C12 C17 C19 106.2(5)
C13 C12 C17 C19 -73.6(5)
C15 C16 C20 C22 88.9(5)
C11 C16 C20 C22 -92.0(5)
C15 C16 C20 C21 -35.3(6)
C11 C16 C20 C21 143.7(4)

loop_
_platon_squeeze_void_nr
_platon_squeeze_void_average_x
_platon_squeeze_void_average_y
_platon_squeeze_void_average_z
_platon_squeeze_void_volume
_platon_squeeze_void_count_electrons
_platon_squeeze_void_content
1 -0.043 0.525 0.250 723 117 ' '
2 -0.051 0.025 0.250 722 116 ' '
3 -0.038 0.975 0.750 723 118 ' '
4 -0.051 0.475 0.750 722 118 ' '
5 0.129 0.382 0.455 33 3 ' '
6 0.129 0.118 0.955 33 2 ' '
7 0.371 0.882 0.455 34 3 ' '
8 0.371 0.618 0.955 34 2 ' '
9 0.629 0.382 0.045 32 3 ' '
10 0.629 0.118 0.545 33 3 ' '
11 0.871 0.882 0.045 33 3 ' '
12 0.871 0.618 0.545 33 3 ' '
